data_7116027
loop_
_publ_author_name
'Biswajit Dey'
'Priyanka Mukherjee'
'Ranjan Kumar Mondal'
'Asoke Prasun Chattopadhyay'
'Ipsit Hauli'
'Subhra Kanti Mukhopadhyay'
'Michel Fleck'

_publ_section_title
;
 Femtomolar level sensing of inorganic arsenic(III) in water and in
 living-systems using a non-toxic fluorescent probe
;
_journal_name_full Chem.Commun.
_journal_page_first 15263
_journal_paper_doi 10.1039/C4cc05023A
_journal_volume 50
_journal_year 2014
_chemical_formula_sum 'C48 H48 Cu4 N8 O8'
_chemical_formula_weight 1119.10
_chemical_name_systematic
; 
 ? 
;
_space_group_IT_number 14
_symmetry_space_group_name_Hall '-P 2ybc'
_symmetry_space_group_name_H-M 'P 1 21/c 1'
_atom_sites_solution_hydrogens geom
_atom_sites_solution_primary direct
_atom_sites_solution_secondary difmap
_audit_creation_method SHELXL-97
_cell_angle_alpha 90.00
_cell_angle_beta 113.86(2)
_cell_angle_gamma 90.00
_cell_formula_units_Z 1
_cell_length_a 6.8640(14)
_cell_length_b 23.286(5)
_cell_length_c 9.758(4)
_cell_measurement_temperature 293(2)
_cell_volume 1426.4(8)
_computing_structure_refinement 'SHELXL-97 (Sheldrick, 1997)'
_computing_structure_solution 'SHELXS-97 (Sheldrick, 1990)'
_diffrn_ambient_temperature 293(2)
_diffrn_measured_fraction_theta_full 0.910
_diffrn_measured_fraction_theta_max 0.910
_diffrn_radiation_monochromator graphite
_diffrn_radiation_source 'fine-focus sealed tube'
_diffrn_radiation_type MoK\a
_diffrn_radiation_wavelength 0.71073
_diffrn_reflns_av_R_equivalents 0.1074
_diffrn_reflns_av_sigmaI/netI 0.1511
_diffrn_reflns_limit_h_max 10
_diffrn_reflns_limit_h_min -10
_diffrn_reflns_limit_k_max 32
_diffrn_reflns_limit_k_min -33
_diffrn_reflns_limit_l_max 15
_diffrn_reflns_limit_l_min -15
_diffrn_reflns_number 9552
_diffrn_reflns_theta_full 33.26
_diffrn_reflns_theta_max 33.26
_diffrn_reflns_theta_min 3.48
_exptl_absorpt_coefficient_mu 1.523
_exptl_crystal_density_diffrn 1.303
_exptl_crystal_density_method 'not measured'
_exptl_crystal_F_000 572
_refine_diff_density_max 2.173
_refine_diff_density_min -1.662
_refine_diff_density_rms 0.174
_refine_ls_extinction_coef 0.006(2)
_refine_ls_extinction_expression Fc^*^=kFc[1+0.001xFc^2^\l^3^/sin(2\q)]^-1/4^
_refine_ls_extinction_method SHELXL
_refine_ls_goodness_of_fit_ref 1.202
_refine_ls_hydrogen_treatment mixed
_refine_ls_matrix_type full
_refine_ls_number_parameters 179
_refine_ls_number_reflns 5005
_refine_ls_number_restraints 2
_refine_ls_restrained_S_all 1.201
_refine_ls_R_factor_all 0.2390
_refine_ls_R_factor_gt 0.1240
_refine_ls_shift/su_max 0.000
_refine_ls_shift/su_mean 0.000
_refine_ls_structure_factor_coef Fsqd
_refine_ls_weighting_details 'calc w=1/[\s^2^(Fo^2^)+(0.0644P)^2^+9.5405P] where P=(Fo^2^+2Fc^2^)/3'
_refine_ls_weighting_scheme calc
_refine_ls_wR_factor_gt 0.2595
_refine_ls_wR_factor_ref 0.2950
_reflns_number_gt 2225
_reflns_number_total 5005
_reflns_threshold_expression >2sigma(I)
_cod_data_source_file c4cc05023a2.cif
_cod_data_source_block 1
_cod_original_cell_volume 1426.4(7)
_cod_database_code 7116027

loop_
_symmetry_equiv_pos_as_xyz
'x, y, z'
'-x, y+1/2, -z+1/2'
'-x, -y, -z'
'x, -y-1/2, z-1/2'

loop_
_atom_site_label
_atom_site_type_symbol
_atom_site_fract_x
_atom_site_fract_y
_atom_site_fract_z
_atom_site_U_iso_or_equiv
_atom_site_adp_type
_atom_site_occupancy
_atom_site_symmetry_multiplicity
_atom_site_calc_flag
_atom_site_refinement_flags
Cu1 Cu 0.58720(16) 0.19558(5) 0.46036(11) 0.0411(4) Uani 1 1 d .
O11A O 0.3070(9) 0.1734(3) 0.4431(7) 0.0524(17) Uani 1 1 d .
O12A O 0.0043(9) 0.1261(3) 0.3310(7) 0.0540(17) Uani 1 1 d .
C1A C 0.1920(12) 0.1384(4) 0.3481(8) 0.040(2) Uani 1 1 d .
C2A C 0.2762(14) 0.1081(4) 0.2422(9) 0.045(2) Uani 1 1 d .
H2A H 0.1570 0.0880 0.1646 0.054 Uiso 1 1 calc R
C3A C 0.3641(12) 0.1524(4) 0.1656(9) 0.0379(19) Uani 1 1 d .
O31A O 0.5056(9) 0.1873(3) 0.2450(6) 0.0455(15) Uani 1 1 d .
O32A O 0.2953(10) 0.1522(3) 0.0258(6) 0.0518(16) Uani 1 1 d .
C4A C 0.4443(17) 0.0643(4) 0.3264(11) 0.056(3) Uani 1 1 d .
H41A H 0.3806 0.0356 0.3678 0.067 Uiso 1 1 calc R
H42A H 0.5557 0.0833 0.4098 0.067 Uiso 1 1 calc R
C5A C 0.547(2) 0.0334(5) 0.2331(13) 0.073(3) Uani 1 1 d .
H51A H 0.4388 0.0105 0.1570 0.087 Uiso 1 1 calc R
H52A H 0.5962 0.0620 0.1823 0.087 Uiso 1 1 calc R
C6A C 0.726(2) -0.0040(5) 0.3204(14) 0.078(3) Uani 1 1 d .
H61A H 0.6724 -0.0356 0.3597 0.094 Uiso 1 1 calc R
H62A H 0.8241 0.0176 0.4052 0.094 Uiso 1 1 calc R
C7A C 0.850(3) -0.0287(7) 0.235(2) 0.121(6) Uani 1 1 d .
H71A H 0.7518 -0.0424 0.1394 0.146 Uiso 1 1 calc R
H72A H 0.9371 -0.0599 0.2914 0.146 Uiso 1 1 calc R
H73A H 0.9383 0.0007 0.2215 0.146 Uiso 1 1 calc R
O1B O 0.8884(8) 0.1948(3) 0.4941(6) 0.0448(15) Uani 1 1 d D
H1B H 0.912(14) 0.1553(15) 0.472(10) 0.054 Uiso 1 1 d D
C1B C 1.0325(12) 0.1945(4) 0.6496(8) 0.045(2) Uani 1 1 d .
H11B H 1.1650 0.2134 0.6631 0.054 Uiso 1 1 calc R
H12B H 1.0640 0.1554 0.6862 0.054 Uiso 1 1 calc R
C2B C 0.9216(13) 0.2267(4) 0.7337(9) 0.047(2) Uani 1 1 d .
H21B H 0.9979 0.2211 0.8408 0.056 Uiso 1 1 calc R
H22B H 0.9181 0.2675 0.7128 0.056 Uiso 1 1 calc R
N1B N 0.6979(11) 0.2036(3) 0.6823(7) 0.0415(17) Uani 1 1 d .
H1B H 0.6190 0.2316 0.7008 0.050 Uiso 1 1 calc R
C3B C 0.6849(14) 0.1519(4) 0.7689(9) 0.046(2) Uani 1 1 d .
H31B H 0.7963 0.1252 0.7745 0.056 Uiso 1 1 calc R
H32B H 0.5491 0.1331 0.7152 0.056 Uiso 1 1 calc R
C4B C 0.7070(16) 0.1653(4) 0.9249(9) 0.052(2) Uani 1 1 d .
H41B H 0.6870 0.1303 0.9715 0.062 Uiso 1 1 calc R
H42B H 0.8502 0.1791 0.9832 0.062 Uiso 1 1 calc R
O2B O 0.5584(9) 0.2070(3) 0.9277(6) 0.0478(16) Uani 1 1 d D
H2B H 0.438(10) 0.189(3) 0.937(11) 0.057 Uiso 1 1 d D

loop_
_atom_site_aniso_label
_atom_site_aniso_U_11
_atom_site_aniso_U_22
_atom_site_aniso_U_33
_atom_site_aniso_U_23
_atom_site_aniso_U_13
_atom_site_aniso_U_12
Cu1 0.0302(5) 0.0753(8) 0.0210(5) -0.0028(5) 0.0137(4) -0.0018(5)
O11A 0.036(3) 0.092(5) 0.039(3) -0.017(3) 0.024(3) -0.009(3)
O12A 0.033(3) 0.091(5) 0.044(4) -0.017(3) 0.022(3) -0.012(3)
C1A 0.026(4) 0.073(6) 0.020(4) 0.005(4) 0.008(3) 0.003(4)
C2A 0.042(5) 0.066(6) 0.036(5) -0.005(4) 0.025(4) -0.003(4)
C3A 0.023(4) 0.064(6) 0.029(4) 0.000(4) 0.014(3) 0.002(4)
O31A 0.037(3) 0.079(4) 0.023(3) -0.004(3) 0.016(2) -0.010(3)
O32A 0.052(4) 0.081(5) 0.029(3) -0.001(3) 0.022(3) -0.005(3)
C4A 0.064(6) 0.072(7) 0.042(5) 0.009(5) 0.031(5) 0.012(5)
C5A 0.089(9) 0.082(8) 0.067(7) 0.008(6) 0.052(7) 0.026(7)
C6A 0.091(9) 0.079(8) 0.066(8) 0.002(6) 0.032(7) 0.014(7)
C7A 0.151(15) 0.103(11) 0.152(15) -0.010(10) 0.104(13) 0.036(11)
O1B 0.021(2) 0.091(5) 0.022(3) -0.005(3) 0.007(2) 0.003(3)
C1B 0.020(3) 0.085(7) 0.025(4) 0.001(4) 0.003(3) 0.002(4)
C2B 0.034(4) 0.080(7) 0.029(4) -0.005(4) 0.015(4) -0.005(4)
N1B 0.038(4) 0.070(5) 0.021(3) 0.004(3) 0.016(3) 0.006(3)
C3B 0.041(5) 0.074(7) 0.025(4) 0.000(4) 0.014(4) 0.001(4)
C4B 0.062(6) 0.073(7) 0.030(4) 0.009(4) 0.028(4) 0.004(5)
O2B 0.038(3) 0.083(5) 0.031(3) 0.002(3) 0.023(3) -0.003(3)

loop_
_atom_type_symbol
_atom_type_description
_atom_type_scat_dispersion_real
_atom_type_scat_dispersion_imag
_atom_type_scat_source
C C 0.0033 0.0016 'International Tables Vol C Tables 4.2.6.8 and 6.1.1.4'
H H 0.0000 0.0000 'International Tables Vol C Tables 4.2.6.8 and 6.1.1.4'
N N 0.0061 0.0033 'International Tables Vol C Tables 4.2.6.8 and 6.1.1.4'
O O 0.0106 0.0060 'International Tables Vol C Tables 4.2.6.8 and 6.1.1.4'
Cu Cu 0.3201 1.2651 'International Tables Vol C Tables 4.2.6.8 and 6.1.1.4'

loop_
_geom_angle_atom_site_label_1
_geom_angle_atom_site_label_2
_geom_angle_atom_site_label_3
_geom_angle
_geom_angle_site_symmetry_1
_geom_angle_site_symmetry_3
O11A Cu1 O31A 92.2(2) . .
O11A Cu1 O1B 163.5(3) . .
O31A Cu1 O1B 90.2(2) . .
O11A Cu1 N1B 92.8(3) . .
O31A Cu1 N1B 174.8(3) . .
O1B Cu1 N1B 84.6(2) . .
O11A Cu1 O2B 103.0(3) . 4_565
O31A Cu1 O2B 88.7(2) . 4_565
O1B Cu1 O2B 93.4(2) . 4_565
N1B Cu1 O2B 91.8(3) . 4_565
C1A O11A Cu1 123.2(5) . .
O11A C1A O12A 123.4(7) . .
O11A C1A C2A 120.1(7) . .
O12A C1A C2A 116.5(8) . .
C4A C2A C3A 110.8(7) . .
C4A C2A C1A 110.8(7) . .
C3A C2A C1A 110.3(7) . .
C4A C2A H2A 108.3 . .
C3A C2A H2A 108.3 . .
C1A C2A H2A 108.3 . .
O32A C3A O31A 122.0(7) . .
O32A C3A C2A 118.7(8) . .
O31A C3A C2A 119.4(7) . .
C3A O31A Cu1 122.6(5) . .
C2A C4A C5A 115.2(8) . .
C2A C4A H41A 108.5 . .
C5A C4A H41A 108.5 . .
C2A C4A H42A 108.5 . .
C5A C4A H42A 108.5 . .
H41A C4A H42A 107.5 . .
C6A C5A C4A 114.4(9) . .
C6A C5A H51A 108.7 . .
C4A C5A H51A 108.7 . .
C6A C5A H52A 108.7 . .
C4A C5A H52A 108.7 . .
H51A C5A H52A 107.6 . .
C5A C6A C7A 115.5(11) . .
C5A C6A H61A 108.4 . .
C7A C6A H61A 108.4 . .
C5A C6A H62A 108.4 . .
C7A C6A H62A 108.4 . .
H61A C6A H62A 107.5 . .
C6A C7A H71A 109.5 . .
C6A C7A H72A 109.5 . .
H71A C7A H72A 109.5 . .
C6A C7A H73A 109.5 . .
H71A C7A H73A 109.5 . .
H72A C7A H73A 109.5 . .
C1B O1B Cu1 114.0(4) . .
C1B O1B H1B 97(6) . .
Cu1 O1B H1B 103(6) . .
O1B C1B C2B 106.6(6) . .
O1B C1B H11B 110.4 . .
C2B C1B H11B 110.4 . .
O1B C1B H12B 110.4 . .
C2B C1B H12B 110.4 . .
H11B C1B H12B 108.6 . .
N1B C2B C1B 108.0(7) . .
N1B C2B H21B 110.1 . .
C1B C2B H21B 110.1 . .
N1B C2B H22B 110.1 . .
C1B C2B H22B 110.1 . .
H21B C2B H22B 108.4 . .
C3B N1B C2B 112.6(7) . .
C3B N1B Cu1 117.1(5) . .
C2B N1B Cu1 106.5(4) . .
C3B N1B H1B 106.7 . .
C2B N1B H1B 106.7 . .
Cu1 N1B H1B 106.7 . .
N1B C3B C4B 113.8(8) . .
N1B C3B H31B 108.8 . .
C4B C3B H31B 108.8 . .
N1B C3B H32B 108.8 . .
C4B C3B H32B 108.8 . .
H31B C3B H32B 107.7 . .
O2B C4B C3B 112.5(7) . .
O2B C4B H41B 109.1 . .
C3B C4B H41B 109.1 . .
O2B C4B H42B 109.1 . .
C3B C4B H42B 109.1 . .
H41B C4B H42B 107.8 . .
C4B O2B Cu1 131.3(6) . 4_566
C4B O2B H2B 111(5) . .
Cu1 O2B H2B 117(5) 4_566 .

loop_
_geom_bond_atom_site_label_1
_geom_bond_atom_site_label_2
_geom_bond_distance
_geom_bond_site_symmetry_2
Cu1 O11A 1.932(6) .
Cu1 O31A 1.953(5) .
Cu1 O1B 1.958(5) .
Cu1 N1B 1.993(6) .
Cu1 O2B 2.289(7) 4_565
O11A C1A 1.248(10) .
O12A C1A 1.263(9) .
C1A C2A 1.543(11) .
C2A C4A 1.510(13) .
C2A C3A 1.534(11) .
C2A H2A 0.9800 .
C3A O32A 1.250(9) .
C3A O31A 1.264(10) .
C4A C5A 1.537(13) .
C4A H41A 0.9700 .
C4A H42A 0.9700 .
C5A C6A 1.466(15) .
C5A H51A 0.9700 .
C5A H52A 0.9700 .
C6A C7A 1.518(16) .
C6A H61A 0.9700 .
C6A H62A 0.9700 .
C7A H71A 0.9600 .
C7A H72A 0.9600 .
C7A H73A 0.9600 .
O1B C1B 1.437(9) .
O1B H1B 0.97(2) .
C1B C2B 1.524(11) .
C1B H11B 0.9700 .
C1B H12B 0.9700 .
C2B N1B 1.508(10) .
C2B H21B 0.9700 .
C2B H22B 0.9700 .
N1B C3B 1.494(11) .
N1B H1B 0.9100 .
C3B C4B 1.499(11) .
C3B H31B 0.9700 .
C3B H32B 0.9700 .
C4B O2B 1.416(11) .
C4B H41B 0.9700 .
C4B H42B 0.9700 .
O2B Cu1 2.289(7) 4_566
O2B H2B 0.97(2) .
